data_7046007
loop_
_publ_author_name
'Soldevila-Sanmart\'in, Joan'
'Calvet, Teresa'
'Font-Bardia, Merce'
'Domingo, Concepci\'on'
'Ayll\'on, Jos\'e A'
'Pons, Josefina'

_publ_section_title
;
 Modulating p-hydroxycinnamate behavior as a ditopic linker or photoacid
 in copper(ii) complexes with an auxiliary pyridine ligand.
;
_journal_issue 18
_journal_name_full 'Dalton transactions (Cambridge, England : 2003)'
_journal_page_first 6479
_journal_page_last 6493
_journal_paper_doi 10.1039/c8dt00645h
_journal_volume 47
_journal_year 2018
_chemical_formula_moiety 'C36 H44 Cu N2 O8, C36 H42 Cu N2 O7'
_chemical_formula_sum 'C72 H86 Cu2 N4 O15'
_chemical_formula_weight 1374.52
_space_group_crystal_system monoclinic
_space_group_IT_number 15
_space_group_name_Hall '-C 2yc'
_space_group_name_H-M_alt 'C 1 2/c 1'
_symmetry_space_group_name_Hall '-C 2yc'
_symmetry_space_group_name_H-M 'C 1 2/c 1'
_atom_sites_solution_hydrogens mixed
_audit_creation_method SHELXL-2012
_audit_update_record
;
2018-04-04 deposited with the CCDC.
2018-04-10 downloaded from the CCDC.
;
_cell_angle_alpha 90
_cell_angle_beta 90.359(2)
_cell_angle_gamma 90
_cell_formula_units_Z 4
_cell_length_a 52.0046(17)
_cell_length_b 5.9991(2)
_cell_length_c 21.5105(8)
_cell_measurement_reflns_used 5901
_cell_measurement_temperature 100(2)
_cell_measurement_theta_max 25.93
_cell_measurement_theta_min 2.45
_cell_volume 6710.7(4)
_computing_cell_refinement 'Bruker SAINT'
_computing_data_collection 'Bruker APEX2'
_computing_data_reduction 'Bruker SAINT'
_computing_molecular_graphics 'Bruker SHELXTL'
_computing_publication_material 'Bruker SHELXTL'
_computing_structure_refinement 'SHELXL-2014 (Sheldrick 2014)'
_computing_structure_solution 'SHELXS-97 (Sheldrick 2008)'
_diffrn_ambient_temperature 100(2)
_diffrn_measured_fraction_theta_full 0.657
_diffrn_measured_fraction_theta_max 0.671
_diffrn_measurement_device_type 'D8 Venture'
_diffrn_measurement_method '\f and \w scans'
_diffrn_radiation_type MoK\a
_diffrn_radiation_wavelength 0.71073
_diffrn_reflns_av_R_equivalents 0.0717
_diffrn_reflns_av_unetI/netI 0.1086
_diffrn_reflns_Laue_measured_fraction_full 0.657
_diffrn_reflns_Laue_measured_fraction_max 0.671
_diffrn_reflns_limit_h_max 64
_diffrn_reflns_limit_h_min -63
_diffrn_reflns_limit_k_max 7
_diffrn_reflns_limit_k_min -7
_diffrn_reflns_limit_l_max 26
_diffrn_reflns_limit_l_min -24
_diffrn_reflns_number 14428
_diffrn_reflns_point_group_measured_fraction_full 0.657
_diffrn_reflns_point_group_measured_fraction_max 0.671
_diffrn_reflns_theta_full 25.242
_diffrn_reflns_theta_max 25.994
_diffrn_reflns_theta_min 2.350
_diffrn_source microfocus
_exptl_absorpt_coefficient_mu 0.704
_exptl_absorpt_correction_T_max 0.7453
_exptl_absorpt_correction_T_min 0.6123
_exptl_absorpt_correction_type multi-scan
_exptl_absorpt_process_details sadabs
_exptl_crystal_colour blue
_exptl_crystal_density_diffrn 1.360
_exptl_crystal_description prism
_exptl_crystal_F_000 2896
_exptl_crystal_size_max 0.104
_exptl_crystal_size_mid 0.081
_exptl_crystal_size_min 0.057
_refine_diff_density_max 0.829
_refine_diff_density_min -0.587
_refine_diff_density_rms 0.104
_refine_ls_extinction_method none
_refine_ls_goodness_of_fit_ref 1.037
_refine_ls_hydrogen_treatment mixed
_refine_ls_matrix_type full
_refine_ls_number_parameters 439
_refine_ls_number_reflns 4433
_refine_ls_number_restraints 3
_refine_ls_restrained_S_all 1.036
_refine_ls_R_factor_all 0.0898
_refine_ls_R_factor_gt 0.0472
_refine_ls_shift/su_max 0.000
_refine_ls_shift/su_mean 0.000
_refine_ls_structure_factor_coef Fsqd
_refine_ls_weighting_details
;
 w=1/[\s^2^(Fo^2^)+(0.0534P)^2^]
 where P=(Fo^2^+2Fc^2^)/3
;
_refine_ls_weighting_scheme calc
_refine_ls_wR_factor_gt 0.0984
_refine_ls_wR_factor_ref 0.1338
_reflns_Friedel_coverage 0.000
_reflns_number_gt 3034
_reflns_number_total 4433
_reflns_threshold_expression 'I > 2\s(I)'
_cod_data_source_file c8dt00645h2.cif
_cod_data_source_block mo_C20UB217_0m_a
_cod_depositor_comments 'Adding full bibliography for 7046007--7046011.cif.'
_cod_database_code 7046007
_shelx_space_group_comment
;
The symmetry employed for this shelxl refinement is uniquely defined
by the following loop, which should always be used as a source of
symmetry information in preference to the above space-group names.
They are only intended as comments.
;
_shelxl_version_number 2012-9

loop_
_space_group_symop_operation_xyz
'x, y, z'
'-x, y, -z+1/2'
'x+1/2, y+1/2, z'
'-x+1/2, y+1/2, -z+1/2'
'-x, -y, -z'
'x, -y, z-1/2'
'-x+1/2, -y+1/2, -z'
'x+1/2, -y+1/2, z-1/2'

loop_
_atom_site_label
_atom_site_type_symbol
_atom_site_fract_x
_atom_site_fract_y
_atom_site_fract_z
_atom_site_U_iso_or_equiv
_atom_site_adp_type
_atom_site_occupancy
_atom_site_site_symmetry_order
_atom_site_calc_flag
_atom_site_refinement_flags_posn
_atom_site_refinement_flags_adp
_atom_site_refinement_flags_occupancy
Cu1A Cu 0.2500 0.7500 0.5000 0.0089(2) Uani 1 2 d S . P
O1A O 0.28045(5) 0.5780(5) 0.52821(14) 0.0121(7) Uani 1 1 d . . .
O2A O 0.30889(6) 0.8555(5) 0.53844(15) 0.0160(7) Uani 1 1 d . . .
O3A O 0.42441(6) -0.0534(5) 0.65137(16) 0.0193(7) Uani 1 1 d . . .
H3AO H 0.4311 -0.0173 0.6855 0.029 Uiso 1 1 calc R U .
O4A O 0.23377(6) 0.3918(5) 0.46305(16) 0.0129(7) Uani 1 1 d D . .
H4AA H 0.2194(4) 0.452(6) 0.458(2) 0.016 Uiso 1 1 d D U .
H4AB H 0.2290(8) 0.259(3) 0.466(2) 0.016 Uiso 1 1 d D U .
N1A N 0.23372(7) 0.7118(6) 0.58414(18) 0.0135(8) Uani 1 1 d . . .
C1A C 0.30308(8) 0.6528(7) 0.53971(19) 0.0104(9) Uani 1 1 d . . .
C2A C 0.32269(7) 0.4846(7) 0.55529(19) 0.0118(9) Uani 1 1 d . . .
H2A H 0.3193 0.3326 0.5459 0.014 Uiso 1 1 calc R U .
C3A C 0.34501(8) 0.5382(7) 0.5821(2) 0.0131(10) Uani 1 1 d . . .
H3A H 0.3478 0.6917 0.5907 0.016 Uiso 1 1 calc R U .
C4A C 0.36564(8) 0.3850(7) 0.5997(2) 0.0114(9) Uani 1 1 d . . .
C5A C 0.36771(8) 0.1699(8) 0.5745(2) 0.0150(9) Uani 1 1 d . . .
H5A H 0.3554 0.1205 0.5448 0.018 Uiso 1 1 calc R U .
C6A C 0.38734(8) 0.0299(7) 0.5922(2) 0.0142(10) Uani 1 1 d . . .
H6A H 0.3885 -0.1142 0.5741 0.017 Uiso 1 1 calc R U .
C7A C 0.40557(8) 0.0959(7) 0.6363(2) 0.0136(10) Uani 1 1 d . . .
C8A C 0.40423(8) 0.3079(7) 0.6608(2) 0.0151(10) Uani 1 1 d . . .
H8A H 0.4167 0.3564 0.6902 0.018 Uiso 1 1 calc R U .
C9A C 0.38445(8) 0.4511(7) 0.6423(2) 0.0131(10) Uani 1 1 d . . .
H9A H 0.3838 0.5972 0.6593 0.016 Uiso 1 1 calc R U .
C10A C 0.21953(8) 0.8745(7) 0.6102(2) 0.0128(10) Uani 1 1 d . . .
H10A H 0.2180 1.0130 0.5891 0.015 Uiso 1 1 calc R U .
C11A C 0.20722(8) 0.8479(7) 0.6662(2) 0.0145(9) Uani 1 1 d . . .
H11A H 0.1975 0.9681 0.6827 0.017 Uiso 1 1 calc R U .
C12A C 0.20870(8) 0.6482(7) 0.6991(2) 0.0109(9) Uani 1 1 d . . .
C13A C 0.22379(8) 0.4837(8) 0.6724(2) 0.0189(11) Uani 1 1 d . . .
H13A H 0.2258 0.3442 0.6927 0.023 Uiso 1 1 calc R U .
C14A C 0.23597(8) 0.5210(7) 0.6163(2) 0.0142(9) Uani 1 1 d . . .
H14A H 0.2464 0.4058 0.5998 0.017 Uiso 1 1 calc R U .
C15A C 0.19515(9) 0.6191(7) 0.7615(2) 0.0190(12) Uani 1 1 d . . .
C16A C 0.21087(11) 0.7381(9) 0.8103(2) 0.0273(12) Uani 1 1 d . . .
H16 H 0.2276 0.6647 0.8148 0.041 Uiso 1 1 calc R U .
H15B H 0.2018 0.7335 0.8501 0.041 Uiso 1 1 calc R U .
H15C H 0.2134 0.8936 0.7978 0.041 Uiso 1 1 calc R U .
C17A C 0.19274(11) 0.3724(8) 0.7792(3) 0.0286(14) Uani 1 1 d . . .
H17 H 0.1828 0.2937 0.7471 0.043 Uiso 1 1 calc R U .
H16B H 0.1839 0.3596 0.8192 0.043 Uiso 1 1 calc R U .
H16C H 0.2099 0.3062 0.7826 0.043 Uiso 1 1 calc R U .
C18A C 0.16786(9) 0.7199(8) 0.7584(2) 0.0214(11) Uani 1 1 d . . .
H18 H 0.1691 0.8828 0.7568 0.032 Uiso 1 1 calc R U .
H17B H 0.1582 0.6755 0.7954 0.032 Uiso 1 1 calc R U .
H17C H 0.1590 0.6654 0.7211 0.032 Uiso 1 1 calc R U .
Cu1B Cu 0.5000 0.58196(11) 0.2500 0.00866(19) Uani 1 2 d S T P
O1B O 0.46555(5) 0.6052(5) 0.28672(14) 0.0139(7) Uani 1 1 d . . .
O2B O 0.45771(5) 0.9413(5) 0.24400(15) 0.0153(7) Uani 1 1 d . . .
O3B O 0.31956(6) 1.1223(5) 0.44004(17) 0.0201(8) Uani 1 1 d . . .
H3BO H 0.3165(6) 1.023(8) 0.466(3) 0.030 Uiso 1 1 calc R U .
O4B O 0.5000 0.2138(7) 0.2500 0.0157(10) Uani 1 2 d S T P
H4BA H 0.5138(9) 0.136(8) 0.257(3) 0.024 Uiso 1 1 d . U .
N1B N 0.51445(6) 0.6099(5) 0.33625(16) 0.0092(8) Uani 1 1 d . . .
C1B C 0.45184(8) 0.7806(7) 0.2793(2) 0.0148(10) Uani 1 1 d . . .
C2B C 0.42716(8) 0.7862(7) 0.3138(2) 0.0165(10) Uani 1 1 d . . .
H2B H 0.4219 0.6581 0.3363 0.020 Uiso 1 1 calc R U .
C3B C 0.41227(8) 0.9671(8) 0.3137(2) 0.0179(10) Uani 1 1 d . . .
H3B H 0.4178 1.0882 0.2886 0.021 Uiso 1 1 calc R U .
C4B C 0.38827(8) 0.9999(8) 0.3480(2) 0.0147(9) Uani 1 1 d . . .
C5B C 0.37798(8) 0.8416(8) 0.3877(2) 0.0174(10) Uani 1 1 d . . .
H5B H 0.3869 0.7046 0.3934 0.021 Uiso 1 1 calc R U .
C6B C 0.35525(9) 0.8761(7) 0.4194(2) 0.0178(10) Uani 1 1 d . . .
H6B H 0.3487 0.7646 0.4463 0.021 Uiso 1 1 calc R U .
C7B C 0.34209(8) 1.0773(7) 0.4112(2) 0.0165(10) Uani 1 1 d . . .
C8B C 0.35213(9) 1.2406(7) 0.3719(2) 0.0189(11) Uani 1 1 d . . .
H8B H 0.3434 1.3781 0.3664 0.023 Uiso 1 1 calc R U .
C9B C 0.37495(9) 1.2010(7) 0.3410(2) 0.0174(10) Uani 1 1 d . . .
H9B H 0.3817 1.3128 0.3144 0.021 Uiso 1 1 calc R U .
C10B C 0.50884(8) 0.7865(7) 0.3724(2) 0.0136(10) Uani 1 1 d . . .
H10B H 0.4964 0.8900 0.3577 0.016 Uiso 1 1 calc R U .
C11B C 0.52013(9) 0.8247(7) 0.4290(2) 0.0162(10) Uani 1 1 d . . .
H11B H 0.5153 0.9521 0.4524 0.019 Uiso 1 1 calc R U .
C12B C 0.53858(7) 0.6790(7) 0.45252(19) 0.0087(8) Uani 1 1 d . . .
C13B C 0.54388(8) 0.4936(7) 0.41606(19) 0.0124(9) Uani 1 1 d . . .
H13B H 0.5558 0.3849 0.4304 0.015 Uiso 1 1 calc R U .
C14B C 0.53191(8) 0.4665(7) 0.3590(2) 0.0132(10) Uani 1 1 d . . .
H14B H 0.5363 0.3399 0.3347 0.016 Uiso 1 1 calc R U .
C15B C 0.55118(8) 0.7213(7) 0.5153(2) 0.0137(10) Uani 1 1 d . . .
C16B C 0.53252(9) 0.6456(8) 0.5666(2) 0.0226(11) Uani 1 1 d . . .
H15D H 0.5167 0.7341 0.5641 0.034 Uiso 1 1 calc R U .
H15E H 0.5406 0.6670 0.6074 0.034 Uiso 1 1 calc R U .
H15F H 0.5284 0.4876 0.5608 0.034 Uiso 1 1 calc R U .
C17B C 0.55720(9) 0.9697(7) 0.5227(2) 0.0189(10) Uani 1 1 d . . .
H17D H 0.5670 1.0215 0.4868 0.028 Uiso 1 1 calc R U .
H17E H 0.5673 0.9928 0.5607 0.028 Uiso 1 1 calc R U .
H17F H 0.5411 1.0539 0.5254 0.028 Uiso 1 1 calc R U .
C18B C 0.57645(9) 0.5898(7) 0.5227(2) 0.0177(10) Uani 1 1 d . . .
H16D H 0.5869 0.6077 0.4852 0.026 Uiso 1 1 calc R U .
H16E H 0.5726 0.4315 0.5289 0.026 Uiso 1 1 calc R U .
H16F H 0.5860 0.6464 0.5588 0.026 Uiso 1 1 calc R U .

loop_
_atom_site_aniso_label
_atom_site_aniso_U_11
_atom_site_aniso_U_22
_atom_site_aniso_U_33
_atom_site_aniso_U_23
_atom_site_aniso_U_13
_atom_site_aniso_U_12
Cu1A 0.0075(4) 0.0108(4) 0.0083(4) 0.0019(3) 0.0006(3) 0.0028(3)
O1A 0.0074(14) 0.0148(15) 0.0141(17) -0.0005(12) 0.0032(13) -0.0011(11)
O2A 0.0148(16) 0.0107(15) 0.0225(18) 0.0036(14) -0.0012(14) 0.0037(13)
O3A 0.0191(17) 0.0144(17) 0.0244(19) -0.0018(14) -0.0076(15) 0.0065(13)
O4A 0.0077(15) 0.0116(16) 0.0194(18) -0.0009(12) -0.0073(13) 0.0009(11)
N1A 0.0129(18) 0.0132(19) 0.014(2) -0.0031(15) 0.0045(16) -0.0019(15)
C1A 0.013(2) 0.013(2) 0.006(2) 0.0055(18) 0.0030(17) 0.0057(18)
C2A 0.011(2) 0.013(2) 0.011(2) 0.0015(18) 0.0002(18) 0.0014(18)
C3A 0.014(2) 0.013(2) 0.012(2) 0.0015(18) 0.0027(18) -0.0019(17)
C4A 0.006(2) 0.018(2) 0.010(2) 0.0009(17) -0.0028(17) 0.0006(16)
C5A 0.012(2) 0.016(2) 0.018(2) -0.0007(19) -0.0005(19) -0.0003(18)
C6A 0.012(2) 0.014(2) 0.017(2) 0.0017(19) 0.0010(18) 0.0034(18)
C7A 0.010(2) 0.018(2) 0.013(2) 0.0029(18) 0.0010(18) -0.0003(17)
C8A 0.015(2) 0.017(2) 0.013(2) 0.0001(19) 0.0001(19) -0.0024(18)
C9A 0.016(2) 0.008(2) 0.015(2) 0.0018(17) -0.0013(19) 0.0012(17)
C10A 0.015(2) 0.011(2) 0.012(2) 0.0018(17) 0.0012(19) 0.0025(17)
C11A 0.012(2) 0.017(2) 0.014(2) -0.0084(19) -0.0012(18) 0.0002(18)
C12A 0.011(2) 0.014(2) 0.008(2) 0.0007(18) -0.0016(17) 0.0000(17)
C13A 0.026(2) 0.012(2) 0.019(2) 0.002(2) 0.007(2) 0.002(2)
C14A 0.018(2) 0.012(2) 0.013(2) 0.0037(19) -0.0005(19) 0.0079(19)
C15A 0.023(3) 0.016(2) 0.019(3) 0.0008(19) 0.011(2) 0.0015(18)
C16A 0.031(3) 0.038(3) 0.013(3) -0.003(2) 0.000(2) -0.001(2)
C17A 0.044(3) 0.022(3) 0.020(3) 0.002(2) 0.019(3) -0.003(2)
C18A 0.015(2) 0.036(3) 0.013(2) -0.001(2) 0.003(2) 0.002(2)
Cu1B 0.0087(4) 0.0098(4) 0.0075(4) 0.000 0.0002(3) 0.000
O1B 0.0093(15) 0.0193(17) 0.0131(16) 0.0059(12) -0.0021(13) 0.0059(12)
O2B 0.0131(15) 0.0129(15) 0.0198(17) -0.0001(13) -0.0002(14) -0.0012(12)
O3B 0.0141(16) 0.0239(18) 0.0224(19) 0.0020(14) 0.0042(15) 0.0032(13)
O4B 0.009(2) 0.010(2) 0.028(3) 0.000 -0.013(2) 0.000
N1B 0.0112(18) 0.0119(18) 0.0045(18) 0.0050(14) -0.0002(15) 0.0024(14)
C1B 0.011(2) 0.017(2) 0.017(2) -0.0072(19) 0.0034(19) 0.0001(18)
C2B 0.015(2) 0.021(2) 0.014(2) -0.0021(19) 0.0072(19) -0.0014(19)
C3B 0.018(2) 0.023(2) 0.013(2) 0.000(2) -0.0003(19) -0.002(2)
C4B 0.012(2) 0.021(2) 0.011(2) 0.000(2) -0.0019(18) 0.0023(19)
C5B 0.018(2) 0.019(2) 0.015(2) -0.005(2) -0.0008(19) 0.003(2)
C6B 0.015(2) 0.021(2) 0.018(2) 0.0008(19) -0.001(2) -0.0030(19)
C7B 0.014(2) 0.021(2) 0.015(2) -0.0052(19) 0.0004(19) 0.0021(18)
C8B 0.024(3) 0.015(2) 0.017(3) -0.0051(18) 0.000(2) 0.0030(19)
C9B 0.023(2) 0.018(2) 0.012(2) -0.0029(19) -0.001(2) -0.004(2)
C10B 0.016(2) 0.015(2) 0.010(2) 0.0019(17) -0.0019(19) 0.0045(17)
C11B 0.025(3) 0.010(2) 0.013(2) -0.0019(19) 0.004(2) 0.0030(19)
C12B 0.008(2) 0.0124(19) 0.005(2) 0.0038(17) -0.0030(16) -0.0028(17)
C13B 0.011(2) 0.010(2) 0.016(2) 0.0026(19) -0.0054(17) 0.0003(18)
C14B 0.010(2) 0.015(2) 0.015(2) -0.0063(19) -0.0023(18) -0.0025(18)
C15B 0.016(2) 0.012(2) 0.014(2) 0.0005(17) -0.0042(19) -0.0012(17)
C16B 0.030(3) 0.026(3) 0.012(2) 0.006(2) 0.005(2) -0.001(2)
C17B 0.025(2) 0.012(2) 0.019(2) 0.0007(19) -0.008(2) 0.000(2)
C18B 0.019(2) 0.016(2) 0.017(2) -0.0007(19) -0.007(2) 0.0007(19)

loop_
_atom_type_symbol
_atom_type_description
_atom_type_scat_dispersion_real
_atom_type_scat_dispersion_imag
_atom_type_scat_source
C C 0.0033 0.0016 'International Tables Vol C Tables 4.2.6.8 and 6.1.1.4'
H H 0.0000 0.0000 'International Tables Vol C Tables 4.2.6.8 and 6.1.1.4'
N N 0.0061 0.0033 'International Tables Vol C Tables 4.2.6.8 and 6.1.1.4'
O O 0.0106 0.0060 'International Tables Vol C Tables 4.2.6.8 and 6.1.1.4'
Cu Cu 0.3201 1.2651 'International Tables Vol C Tables 4.2.6.8 and 6.1.1.4'

loop_
_geom_angle_atom_site_label_1
_geom_angle_atom_site_label_2
_geom_angle_atom_site_label_3
_geom_angle
_geom_angle_site_symmetry_1
_geom_angle_site_symmetry_3
O1A Cu1A O1A 180.00(10) . 7_566
O1A Cu1A N1A 90.30(14) . .
O1A Cu1A N1A 89.70(14) 7_566 .
O1A Cu1A N1A 89.70(14) . 7_566
O1A Cu1A N1A 90.30(14) 7_566 7_566
N1A Cu1A N1A 180.0 . 7_566
O1A Cu1A O4A 94.86(12) . 7_566
O1A Cu1A O4A 85.14(12) 7_566 7_566
N1A Cu1A O4A 87.36(13) . 7_566
N1A Cu1A O4A 92.64(13) 7_566 7_566
O1A Cu1A O4A 85.15(12) . .
O1A Cu1A O4A 94.85(12) 7_566 .
N1A Cu1A O4A 92.64(13) . .
N1A Cu1A O4A 87.36(13) 7_566 .
O4A Cu1A O4A 180.0 7_566 .
C1A O1A Cu1A 127.4(3) . .
C7A O3A H3AO 109.5 . .
Cu1A O4A H4AA 88(3) . .
Cu1A O4A H4AB 156(4) . .
H4AA O4A H4AB 99(3) . .
C14A N1A C10A 116.7(3) . .
C14A N1A Cu1A 121.6(3) . .
C10A N1A Cu1A 121.7(3) . .
O2A C1A O1A 123.8(4) . .
O2A C1A C2A 120.2(4) . .
O1A C1A C2A 116.0(4) . .
C3A C2A C1A 122.2(4) . .
C3A C2A H2A 118.9 . .
C1A C2A H2A 118.9 . .
C2A C3A C4A 126.6(4) . .
C2A C3A H3A 116.7 . .
C4A C3A H3A 116.7 . .
C9A C4A C5A 117.4(4) . .
C9A C4A C3A 120.2(4) . .
C5A C4A C3A 122.4(4) . .
C6A C5A C4A 120.9(5) . .
C6A C5A H5A 119.5 . .
C4A C5A H5A 119.5 . .
C5A C6A C7A 121.0(4) . .
C5A C6A H6A 119.5 . .
C7A C6A H6A 119.5 . .
O3A C7A C8A 123.5(5) . .
O3A C7A C6A 117.4(4) . .
C8A C7A C6A 119.1(4) . .
C7A C8A C9A 119.9(5) . .
C7A C8A H8A 120.1 . .
C9A C8A H8A 120.1 . .
C4A C9A C8A 121.7(4) . .
C4A C9A H9A 119.2 . .
C8A C9A H9A 119.2 . .
N1A C10A C11A 122.6(4) . .
N1A C10A H10A 118.7 . .
C11A C10A H10A 118.7 . .
C10A C11A C12A 121.3(4) . .
C10A C11A H11A 119.4 . .
C12A C11A H11A 119.4 . .
C13A C12A C11A 115.5(4) . .
C13A C12A C15A 123.2(4) . .
C11A C12A C15A 121.3(4) . .
C14A C13A C12A 120.6(4) . .
C14A C13A H13A 119.7 . .
C12A C13A H13A 119.7 . .
N1A C14A C13A 123.2(4) . .
N1A C14A H14A 118.4 . .
C13A C14A H14A 118.4 . .
C16A C15A C12A 107.9(4) . .
C16A C15A C17A 109.2(5) . .
C12A C15A C17A 111.5(3) . .
C16A C15A C18A 109.8(4) . .
C12A C15A C18A 110.2(4) . .
C17A C15A C18A 108.2(4) . .
C15A C16A H16 109.5 . .
C15A C16A H15B 109.5 . .
H16 C16A H15B 109.5 . .
C15A C16A H15C 109.5 . .
H16 C16A H15C 109.5 . .
H15B C16A H15C 109.5 . .
C15A C17A H17 109.5 . .
C15A C17A H16B 109.5 . .
H17 C17A H16B 109.5 . .
C15A C17A H16C 109.5 . .
H17 C17A H16C 109.5 . .
H16B C17A H16C 109.5 . .
C15A C18A H18 109.5 . .
C15A C18A H17B 109.5 . .
H18 C18A H17B 109.5 . .
C15A C18A H17C 109.5 . .
H18 C18A H17C 109.5 . .
H17B C18A H17C 109.5 . .
O1B Cu1B O1B 171.86(17) . 2_655
O1B Cu1B N1B 91.64(13) . 2_655
O1B Cu1B N1B 87.68(13) 2_655 2_655
O1B Cu1B N1B 87.69(13) . .
O1B Cu1B N1B 91.63(13) 2_655 .
N1B Cu1B N1B 170.40(18) 2_655 .
O1B Cu1B O4B 94.07(8) . .
O1B Cu1B O4B 94.07(8) 2_655 .
N1B Cu1B O4B 94.80(9) 2_655 .
N1B Cu1B O4B 94.80(9) . .
C1B O1B Cu1B 121.1(2) . .
C7B O3B H3BO 109.5 . .
Cu1B O4B H4BA 122(3) . .
C14B N1B C10B 116.3(4) . .
C14B N1B Cu1B 122.3(3) . .
C10B N1B Cu1B 121.2(3) . .
O2B C1B O1B 124.4(3) . .
O2B C1B C2B 119.6(4) . .
O1B C1B C2B 116.0(4) . .
C3B C2B C1B 121.4(4) . .
C3B C2B H2B 119.3 . .
C1B C2B H2B 119.3 . .
C2B C3B C4B 127.1(4) . .
C2B C3B H3B 116.4 . .
C4B C3B H3B 116.4 . .
C5B C4B C9B 117.7(4) . .
C5B C4B C3B 123.5(4) . .
C9B C4B C3B 118.9(4) . .
C6B C5B C4B 122.3(4) . .
C6B C5B H5B 118.8 . .
C4B C5B H5B 118.8 . .
C5B C6B C7B 119.1(4) . .
C5B C6B H6B 120.4 . .
C7B C6B H6B 120.4 . .
O3B C7B C8B 117.7(4) . .
O3B C7B C6B 122.5(4) . .
C8B C7B C6B 119.8(4) . .
C9B C8B C7B 119.7(4) . .
C9B C8B H8B 120.2 . .
C7B C8B H8B 120.2 . .
C8B C9B C4B 121.4(4) . .
C8B C9B H9B 119.3 . .
C4B C9B H9B 119.3 . .
N1B C10B C11B 123.5(4) . .
N1B C10B H10B 118.2 . .
C11B C10B H10B 118.2 . .
C10B C11B C12B 120.6(4) . .
C10B C11B H11B 119.7 . .
C12B C11B H11B 119.7 . .
C13B C12B C11B 115.9(4) . .
C13B C12B C15B 123.4(4) . .
C11B C12B C15B 120.7(4) . .
C14B C13B C12B 120.3(4) . .
C14B C13B H13B 119.8 . .
C12B C13B H13B 119.8 . .
N1B C14B C13B 123.3(4) . .
N1B C14B H14B 118.3 . .
C13B C14B H14B 118.3 . .
C12B C15B C17B 110.0(4) . .
C12B C15B C18B 111.7(4) . .
C17B C15B C18B 108.3(4) . .
C12B C15B C16B 108.5(4) . .
C17B C15B C16B 109.9(4) . .
C18B C15B C16B 108.4(4) . .
C15B C16B H15D 109.5 . .
C15B C16B H15E 109.5 . .
H15D C16B H15E 109.5 . .
C15B C16B H15F 109.5 . .
H15D C16B H15F 109.5 . .
H15E C16B H15F 109.5 . .
C15B C17B H17D 109.5 . .
C15B C17B H17E 109.5 . .
H17D C17B H17E 109.5 . .
C15B C17B H17F 109.5 . .
H17D C17B H17F 109.5 . .
H17E C17B H17F 109.5 . .
C15B C18B H16D 109.5 . .
C15B C18B H16E 109.5 . .
H16D C18B H16E 109.5 . .
C15B C18B H16F 109.5 . .
H16D C18B H16F 109.5 . .
H16E C18B H16F 109.5 . .

loop_
_geom_bond_atom_site_label_1
_geom_bond_atom_site_label_2
_geom_bond_distance
_geom_bond_site_symmetry_2
Cu1A O1A 1.982(3) .
Cu1A O1A 1.982(3) 7_566
Cu1A N1A 2.016(3) .
Cu1A N1A 2.016(3) 7_566
Cu1A O4A 2.440(3) 7_566
Cu1A O4A 2.440(3) .
O1A C1A 1.282(6) .
O2A C1A 1.253(5) .
O3A C7A 1.365(5) .
O3A H3AO 0.8400 .
O4A H4AA 0.837(10) .
O4A H4AB 0.834(10) .
N1A C14A 1.343(6) .
N1A C10A 1.347(5) .
C1A C2A 1.472(6) .
C2A C3A 1.332(6) .
C2A H2A 0.9500 .
C3A C4A 1.461(6) .
C3A H3A 0.9500 .
C4A C9A 1.394(6) .
C4A C5A 1.404(6) .
C5A C6A 1.374(6) .
C5A H5A 0.9500 .
C6A C7A 1.395(7) .
C6A H6A 0.9500 .
C7A C8A 1.379(6) .
C8A C9A 1.396(6) .
C8A H8A 0.9500 .
C9A H9A 0.9500 .
C10A C11A 1.377(6) .
C10A H10A 0.9500 .
C11A C12A 1.394(6) .
C11A H11A 0.9500 .
C12A C13A 1.387(6) .
C12A C15A 1.530(5) .
C13A C14A 1.383(6) .
C13A H13A 0.9500 .
C14A H14A 0.9500 .
C15A C16A 1.506(8) .
C15A C17A 1.534(6) .
C15A C18A 1.544(7) .
C16A H16 0.9800 .
C16A H15B 0.9800 .
C16A H15C 0.9800 .
C17A H17 0.9800 .
C17A H16B 0.9800 .
C17A H16C 0.9800 .
C18A H18 0.9800 .
C18A H17B 0.9800 .
C18A H17C 0.9800 .
Cu1B O1B 1.968(3) .
Cu1B O1B 1.968(3) 2_655
Cu1B N1B 2.004(4) 2_655
Cu1B N1B 2.004(4) .
Cu1B O4B 2.209(4) .
O1B C1B 1.280(5) .
O2B C1B 1.266(5) .
O3B C7B 1.356(5) .
O3B H3BO 0.83(6) .
O4B H4BA 0.87(5) .
N1B C14B 1.341(6) .
N1B C10B 1.347(5) .
C1B C2B 1.486(5) .
C2B C3B 1.334(6) .
C2B H2B 0.9500 .
C3B C4B 1.467(5) .
C3B H3B 0.9500 .
C4B C5B 1.387(6) .
C4B C9B 1.399(7) .
C5B C6B 1.383(6) .
C5B H5B 0.9500 .
C6B C7B 1.399(6) .
C6B H6B 0.9500 .
C7B C8B 1.397(6) .
C8B C9B 1.384(6) .
C8B H8B 0.9500 .
C9B H9B 0.9500 .
C10B C11B 1.368(7) .
C10B H10B 0.9500 .
C11B C12B 1.392(7) .
C11B H11B 0.9500 .
C12B C13B 1.389(6) .
C12B C15B 1.518(6) .
C13B C14B 1.382(6) .
C13B H13B 0.9500 .
C14B H14B 0.9500 .
C15B C17B 1.531(6) .
C15B C18B 1.540(6) .
C15B C16B 1.542(6) .
C16B H15D 0.9800 .
C16B H15E 0.9800 .
C16B H15F 0.9800 .
C17B H17D 0.9800 .
C17B H17E 0.9800 .
C17B H17F 0.9800 .
C18B H16D 0.9800 .
C18B H16E 0.9800 .
C18B H16F 0.9800 .
